data_2207780
loop_
_publ_author_name
'Neil F. Curtis'
'Rebekah Pawley'
'Ward T. Robinson'

_publ_section_title
;<i>C</i>-<i>meso</i>-(3,5,7,7,10,12,12,14-Octamethyl-1,4,8,11-tetraazacyclotetradeca-4,11-diene)nickel(II)
 bis(thiocyanate)
;
_journal_coeditor_code HG6270
_journal_issue 1
_journal_name_full 'Acta Crystallographica Section E'
_journal_page_first m80
_journal_page_last m82
_journal_paper_doi 10.1107/S160053680504078X
_journal_volume 62
_journal_year 2006
_chemical_formula_iupac '[Ni (C18 H36 N4)] (N C S)2'
_chemical_formula_moiety 'C18 H36 N4 Ni 2+, 2C N S -'
_chemical_formula_sum 'C20 H36 N6 Ni S2'
_chemical_formula_weight 483.38
_chemical_name_systematic
;
(1RS,3SR,8SR,10RS-3,5,7,7,10,12,12,14-octamethyl-1,4,8,11-
tetraazacyclotetradeca-4,11-diene-\k^4^N^1,4,8,11^)nickel(II)
bis(thiocyanate)
;
_space_group_IT_number 2
_symmetry_cell_setting triclinic
_symmetry_space_group_name_Hall '-P 1'
_symmetry_space_group_name_H-M 'P -1'
_atom_sites_solution_hydrogens geom
_atom_sites_solution_primary direct
_atom_sites_solution_secondary difmap
_audit_creation_method SHELXL-97
_cell_angle_alpha 69.9170(10)
_cell_angle_beta 86.8520(10)
_cell_angle_gamma 88.9650(10)
_cell_formula_units_Z 1
_cell_length_a 7.3383(6)
_cell_length_b 8.0955(6)
_cell_length_c 10.2042(8)
_cell_measurement_reflns_used 2683
_cell_measurement_temperature 273(2)
_cell_measurement_theta_max 28.29
_cell_measurement_theta_min 2.78
_cell_volume 568.48(8)
_computing_cell_refinement 'SAINT (Siemens, 1995)'
_computing_data_collection 'SMART (Siemens, 1995)'
_computing_data_reduction SAINT
_computing_molecular_graphics 'ORTEP-3.2 (Farrugia, 1997)'
_computing_publication_material SHELXL97
_computing_structure_refinement 'SHELXL97 (Sheldrick, 1997)'
_computing_structure_solution 'SHELXS97 (Sheldrick, 1990)'
_diffrn_ambient_temperature 273(2)
_diffrn_measured_fraction_theta_full 0.991
_diffrn_measured_fraction_theta_max 0.862
_diffrn_measurement_device_type 'Bruker SMART CCD area-detector'
_diffrn_measurement_method '\f and \w'
_diffrn_radiation_monochromator graphite
_diffrn_radiation_source 'fine-focus sealed tube'
_diffrn_radiation_type MoK\a
_diffrn_radiation_wavelength 0.71073
_diffrn_reflns_av_R_equivalents 0.0080
_diffrn_reflns_av_sigmaI/netI 0.0159
_diffrn_reflns_limit_h_max 9
_diffrn_reflns_limit_h_min -9
_diffrn_reflns_limit_k_max 10
_diffrn_reflns_limit_k_min -8
_diffrn_reflns_limit_l_max 13
_diffrn_reflns_limit_l_min -13
_diffrn_reflns_number 3335
_diffrn_reflns_theta_full 25.00
_diffrn_reflns_theta_max 28.42
_diffrn_reflns_theta_min 2.13
_diffrn_standards_decay_% 0
_diffrn_standards_number 0
_exptl_absorpt_coefficient_mu 1.056
_exptl_absorpt_correction_type none
_exptl_crystal_colour yellow
_exptl_crystal_density_diffrn 1.412
_exptl_crystal_density_method 'not measured'
_exptl_crystal_description block
_exptl_crystal_F_000 258
_exptl_crystal_size_max 0.40
_exptl_crystal_size_mid 0.20
_exptl_crystal_size_min 0.18
_refine_diff_density_max 0.384
_refine_diff_density_min -0.254
_refine_ls_extinction_method none
_refine_ls_goodness_of_fit_ref 1.063
_refine_ls_hydrogen_treatment constr
_refine_ls_matrix_type full
_refine_ls_number_parameters 137
_refine_ls_number_reflns 2472
_refine_ls_number_restraints 0
_refine_ls_restrained_S_all 1.063
_refine_ls_R_factor_all 0.0242
_refine_ls_R_factor_gt 0.0234
_refine_ls_shift/su_max 0.001
_refine_ls_shift/su_mean 0.000
_refine_ls_structure_factor_coef Fsqd
_refine_ls_weighting_details 'calc w=1/[\s^2^(Fo^2^)+(0.0311P)^2^+0.291P] where P=(Fo^2^+2Fc^2^)/3'
_refine_ls_weighting_scheme calc
_refine_ls_wR_factor_gt 0.0600
_refine_ls_wR_factor_ref 0.0607
_reflns_number_gt 2393
_reflns_number_total 2472
_reflns_threshold_expression I>2\s(I)
_cod_data_source_file hg6270.cif
_cod_data_source_block I
_cod_database_code 2207780
_cod_database_fobs_code 2207780

loop_
_symmetry_equiv_pos_as_xyz
'x, y, z'
'-x, -y, -z'

loop_
_atom_site_label
_atom_site_fract_x
_atom_site_fract_y
_atom_site_fract_z
_atom_site_U_iso_or_equiv
_atom_site_adp_type
_atom_site_calc_flag
_atom_site_refinement_flags
_atom_site_occupancy
_atom_site_type_symbol
Ni1 0.5000 0.5000 0.5000 0.00971(8) Uani d S 1 Ni
N1 0.50725(14) 0.47718(14) 0.69517(11) 0.0120(2) Uani d . 1 N
H1 0.5779 0.5674 0.6971 0.014 Uiso calc R 1 H
N4 0.27883(15) 0.63089(14) 0.49926(11) 0.0128(2) Uani d . 1 N
C5 0.16839(17) 0.69536(17) 0.40027(14) 0.0136(2) Uani d . 1 C
C6 0.20809(18) 0.68678(18) 0.25715(14) 0.0153(3) Uani d . 1 C
H6A 0.1484 0.7858 0.1906 0.018 Uiso calc R 1 H
H6B 0.1526 0.5805 0.2538 0.018 Uiso calc R 1 H
C2 0.32061(18) 0.51070(18) 0.74570(14) 0.0155(3) Uani d . 1 C
H2A 0.3268 0.5375 0.8310 0.019 Uiso calc R 1 H
H2B 0.2448 0.4072 0.7654 0.019 Uiso calc R 1 H
C7 0.40883(18) 0.68814(17) 0.20850(13) 0.0135(3) Uani d . 1 C
C51 -0.00540(18) 0.79061(19) 0.41374(14) 0.0180(3) Uani d . 1 C
H51A -0.0539 0.7461 0.5087 0.027 Uiso calc R 1 H
H51B -0.0926 0.7725 0.3532 0.027 Uiso calc R 1 H
H51C 0.0192 0.9141 0.3880 0.027 Uiso calc R 1 H
C31 0.3210(2) 0.84069(18) 0.62284(15) 0.0192(3) Uani d . 1 C
H31A 0.4514 0.8367 0.6102 0.029 Uiso calc R 1 H
H31B 0.2893 0.8649 0.7070 0.029 Uiso calc R 1 H
H31C 0.2731 0.9317 0.5445 0.029 Uiso calc R 1 H
C72 0.5068(2) 0.85158(18) 0.21209(15) 0.0180(3) Uani d . 1 C
H72A 0.5170 0.8441 0.3074 0.027 Uiso calc R 1 H
H72B 0.4385 0.9547 0.1636 0.027 Uiso calc R 1 H
H72C 0.6265 0.8585 0.1676 0.027 Uiso calc R 1 H
C71 0.41348(19) 0.68588(19) 0.05837(13) 0.0172(3) Uani d . 1 C
H71A 0.5373 0.6976 0.0208 0.026 Uiso calc R 1 H
H71B 0.3422 0.7818 0.0017 0.026 Uiso calc R 1 H
H71C 0.3639 0.5768 0.0588 0.026 Uiso calc R 1 H
C3 0.24005(18) 0.66384(17) 0.63368(13) 0.0147(3) Uani d . 1 C
H3 0.1077 0.6660 0.6521 0.018 Uiso calc R 1 H
N20 0.76296(17) 0.74108(17) 0.72386(13) 0.0221(3) Uani d . 1 N
C20 0.83366(18) 0.77659(18) 0.81043(14) 0.0164(3) Uani d . 1 C
S20 0.93355(5) 0.83066(5) 0.93031(4) 0.02264(10) Uani d . 1 S

loop_
_atom_site_aniso_label
_atom_site_aniso_U_11
_atom_site_aniso_U_22
_atom_site_aniso_U_33
_atom_site_aniso_U_12
_atom_site_aniso_U_13
_atom_site_aniso_U_23
Ni1 0.01007(12) 0.01126(12) 0.00886(12) 0.00289(8) -0.00114(8) -0.00484(9)
N1 0.0118(5) 0.0135(5) 0.0116(5) 0.0027(4) -0.0011(4) -0.0054(4)
N4 0.0131(5) 0.0148(5) 0.0115(5) 0.0025(4) -0.0003(4) -0.0060(4)
C5 0.0132(6) 0.0133(6) 0.0147(6) 0.0012(5) -0.0004(5) -0.0054(5)
C6 0.0143(6) 0.0197(6) 0.0130(6) 0.0059(5) -0.0037(5) -0.0069(5)
C2 0.0134(6) 0.0207(7) 0.0128(6) 0.0037(5) 0.0006(5) -0.0067(5)
C7 0.0152(6) 0.0152(6) 0.0102(6) 0.0039(5) -0.0023(5) -0.0044(5)
C51 0.0152(6) 0.0232(7) 0.0153(6) 0.0071(5) -0.0023(5) -0.0065(5)
C31 0.0221(7) 0.0176(7) 0.0213(7) 0.0045(5) -0.0029(6) -0.0108(6)
C72 0.0221(7) 0.0141(6) 0.0173(6) 0.0009(5) -0.0006(5) -0.0047(5)
C71 0.0198(6) 0.0212(7) 0.0105(6) 0.0049(5) -0.0018(5) -0.0052(5)
C3 0.0145(6) 0.0177(6) 0.0133(6) 0.0031(5) 0.0008(5) -0.0075(5)
N20 0.0209(6) 0.0253(6) 0.0234(6) -0.0027(5) 0.0022(5) -0.0127(5)
C20 0.0136(6) 0.0151(6) 0.0186(6) 0.0012(5) 0.0033(5) -0.0043(5)
S20 0.02041(18) 0.0299(2) 0.01789(18) -0.00037(14) -0.00455(14) -0.00796(15)

loop_
_atom_type_symbol
_atom_type_description
_atom_type_scat_dispersion_real
_atom_type_scat_dispersion_imag
_atom_type_scat_source
C C 0.0033 0.0016 'International Tables Vol C Tables 4.2.6.8 and 6.1.1.4'
H H 0.0000 0.0000 'International Tables Vol C Tables 4.2.6.8 and 6.1.1.4'
N N 0.0061 0.0033 'International Tables Vol C Tables 4.2.6.8 and 6.1.1.4'
S S 0.1246 0.1234 'International Tables Vol C Tables 4.2.6.8 and 6.1.1.4'
Ni Ni 0.3393 1.1124 'International Tables Vol C Tables 4.2.6.8 and 6.1.1.4'

loop_
_geom_angle_atom_site_label_1
_geom_angle_atom_site_label_2
_geom_angle_atom_site_label_3
_geom_angle_site_symmetry_1
_geom_angle_site_symmetry_3
_geom_angle
_geom_angle_publ_flag
N4 Ni1 N4 . 2_666 180.00(7) ?
N4 Ni1 N1 . . 86.05(5) y
N4 Ni1 N1 2_666 . 93.95(5) y
N4 Ni1 N1 . 2_666 93.95(5) ?
N4 Ni1 N1 2_666 2_666 86.05(5) ?
N1 Ni1 N1 . 2_666 180.0 ?
C2 N1 C7 . 2_666 112.68(10) ?
C2 N1 Ni1 . . 108.42(8) ?
C7 N1 Ni1 2_666 . 117.01(8) ?
C2 N1 H1 . . 106.0 ?
C7 N1 H1 2_666 . 106.0 ?
Ni1 N1 H1 . . 106.0 ?
C5 N4 C3 . . 118.29(11) ?
C5 N4 Ni1 . . 129.20(10) y
C3 N4 Ni1 . . 112.44(8) ?
N4 C5 C6 . . 121.80(10) y
N4 C5 C51 . . 124.40(10) y
C6 C5 C51 . . 113.72(11) ?
C5 C6 C7 . . 116.80(11) ?
C5 C6 H6A . . 108.1 ?
C7 C6 H6A . . 108.1 ?
C5 C6 H6B . . 108.1 ?
C7 C6 H6B . . 108.1 ?
H6A C6 H6B . . 107.3 ?
N1 C2 C3 . . 108.32(10) ?
N1 C2 H2A . . 110.0 ?
C3 C2 H2A . . 110.0 ?
N1 C2 H2B . . 110.0 ?
C3 C2 H2B . . 110.0 ?
H2A C2 H2B . . 108.4 ?
N1 C7 C6 2_666 . 106.76(10) ?
N1 C7 C72 2_666 . 110.97(11) ?
C6 C7 C72 . . 111.31(11) ?
N1 C7 C71 2_666 . 110.57(10) ?
C6 C7 C71 . . 106.91(10) ?
C72 C7 C71 . . 110.20(11) ?
C5 C51 H51A . . 109.5 ?
C5 C51 H51B . . 109.5 ?
H51A C51 H51B . . 109.5 ?
C5 C51 H51C . . 109.5 ?
H51A C51 H51C . . 109.5 ?
H51B C51 H51C . . 109.5 ?
C3 C31 H31A . . 109.5 ?
C3 C31 H31B . . 109.5 ?
H31A C31 H31B . . 109.5 ?
C3 C31 H31C . . 109.5 ?
H31A C31 H31C . . 109.5 ?
H31B C31 H31C . . 109.5 ?
C7 C72 H72A . . 109.5 ?
C7 C72 H72B . . 109.5 ?
H72A C72 H72B . . 109.5 ?
C7 C72 H72C . . 109.5 ?
H72A C72 H72C . . 109.5 ?
H72B C72 H72C . . 109.5 ?
C7 C71 H71A . . 109.5 ?
C7 C71 H71B . . 109.5 ?
H71A C71 H71B . . 109.5 ?
C7 C71 H71C . . 109.5 ?
H71A C71 H71C . . 109.5 ?
H71B C71 H71C . . 109.5 ?
N4 C3 C2 . . 106.12(10) ?
N4 C3 C31 . . 109.63(11) ?
C2 C3 C31 . . 113.20(11) ?
N4 C3 H3 . . 109.3 ?
C2 C3 H3 . . 109.3 ?
C31 C3 H3 . . 109.3 ?
N20 C20 S20 . . 178.90(10) y

loop_
_geom_bond_atom_site_label_1
_geom_bond_atom_site_label_2
_geom_bond_site_symmetry_2
_geom_bond_distance
_geom_bond_publ_flag
Ni1 N4 . 1.9210(10) y
Ni1 N4 2_666 1.9212(11) ?
Ni1 N1 . 1.9400(10) y
Ni1 N1 2_666 1.9395(11) ?
N1 C2 . 1.4901(16) ?
N1 C7 2_666 1.5066(16) ?
N1 H1 . 0.9100 ?
N4 C5 . 1.289(2) y
N4 C3 . 1.4963(16) ?
C5 C6 . 1.4983(18) ?
C5 C51 . 1.5027(18) ?
C6 C7 . 1.5275(18) ?
C6 H6A . 0.9700 ?
C6 H6B . 0.9700 ?
C2 C3 . 1.5058(18) ?
C2 H2A . 0.9700 ?
C2 H2B . 0.9700 ?
C7 N1 2_666 1.5066(16) ?
C7 C72 . 1.5297(18) ?
C7 C71 . 1.5368(17) ?
C51 H51A . 0.9600 ?
C51 H51B . 0.9600 ?
C51 H51C . 0.9600 ?
C31 C3 . 1.5263(19) ?
C31 H31A . 0.9600 ?
C31 H31B . 0.9600 ?
C31 H31C . 0.9600 ?
C72 H72A . 0.9600 ?
C72 H72B . 0.9600 ?
C72 H72C . 0.9600 ?
C71 H71A . 0.9600 ?
C71 H71B . 0.9600 ?
C71 H71C . 0.9600 ?
C3 H3 . 0.9800 ?
N20 C20 . 1.167(2) y
C20 S20 . 1.644(2) y

loop_
_geom_hbond_atom_site_label_D
_geom_hbond_atom_site_label_H
_geom_hbond_atom_site_label_A
_geom_hbond_distance_DH
_geom_hbond_distance_HA
_geom_hbond_distance_DA
_geom_hbond_angle_DHA
N1 H1 N20 0.91 2.07 2.968(2) 171
